data_2229506
loop_
_publ_author_name
'Suleiman Gwaram, Nura'
'Khaledi, Hamid'
'Mohd Ali, Hapipah'

_publ_section_title
;
 Dichloridobis[2-(morpholin-4-yl)ethanamine-\k^2^<i>N</i>,<i>N</i>']cadmium
;
_journal_coeditor_code SI2331
_journal_issue 3
_journal_name_full 'Acta Crystallographica Section E'
_journal_page_first m298
_journal_paper_doi 10.1107/S1600536811003709
_journal_volume 67
_journal_year 2011
_chemical_formula_iupac '[Cd Cl2 (C6 H14 N2 O)2]'
_chemical_formula_moiety 'C12 H28 Cd Cl2 N4 O2'
_chemical_formula_sum 'C12 H28 Cd Cl2 N4 O2'
_chemical_formula_weight 443.68
_chemical_name_systematic
;
Dichloridobis[2-(morpholin-4-yl)ethanamine-\k^2^<i>N</i>,<i>N</i>']cadmium
;
_space_group_IT_number 54
_symmetry_cell_setting orthorhombic
_symmetry_space_group_name_Hall '-P 2a 2ac'
_symmetry_space_group_name_H-M 'P c c a'
_atom_sites_solution_hydrogens geom
_atom_sites_solution_primary direct
_atom_sites_solution_secondary difmap
_audit_creation_method SHELXL-97
_cell_angle_alpha 90.00
_cell_angle_beta 90.00
_cell_angle_gamma 90.00
_cell_formula_units_Z 4
_cell_length_a 19.6443(2)
_cell_length_b 10.61590(10)
_cell_length_c 8.35530(10)
_cell_measurement_reflns_used 6671
_cell_measurement_temperature 100(2)
_cell_measurement_theta_max 30.39
_cell_measurement_theta_min 3.27
_cell_volume 1742.43(3)
_computing_cell_refinement 'SAINT (Bruker, 2007)'
_computing_data_collection 'APEX2 (Bruker, 2007)'
_computing_data_reduction 'SAINT (Bruker, 2007)'
_computing_molecular_graphics 'X-SEED (Barbour, 2001)'
_computing_publication_material 'SHELXL97 (Sheldrick, 2008) and publCIF (Westrip, 2010)'
_computing_structure_refinement 'SHELXL97 (Sheldrick, 2008)'
_computing_structure_solution 'SHELXS97 (Sheldrick, 2008)'
_diffrn_ambient_temperature 100(2)
_diffrn_measured_fraction_theta_full 1.000
_diffrn_measured_fraction_theta_max 1.000
_diffrn_measurement_device_type 'Bruker APEXII CCD'
_diffrn_measurement_method '\f and \w'
_diffrn_radiation_monochromator graphite
_diffrn_radiation_source 'fine-focus sealed tube'
_diffrn_radiation_type MoK\a
_diffrn_radiation_wavelength 0.71073
_diffrn_reflns_av_R_equivalents 0.0261
_diffrn_reflns_av_sigmaI/netI 0.0131
_diffrn_reflns_limit_h_max 24
_diffrn_reflns_limit_h_min -25
_diffrn_reflns_limit_k_max 13
_diffrn_reflns_limit_k_min -13
_diffrn_reflns_limit_l_max 10
_diffrn_reflns_limit_l_min -10
_diffrn_reflns_number 20511
_diffrn_reflns_theta_full 27.49
_diffrn_reflns_theta_max 27.49
_diffrn_reflns_theta_min 1.92
_exptl_absorpt_coefficient_mu 1.569
_exptl_absorpt_correction_T_max 0.9544
_exptl_absorpt_correction_T_min 0.7654
_exptl_absorpt_correction_type multi-scan
_exptl_absorpt_process_details '(SADABS; Sheldrick, 1996)'
_exptl_crystal_colour colorless
_exptl_crystal_density_diffrn 1.691
_exptl_crystal_density_method 'not measured'
_exptl_crystal_description plate
_exptl_crystal_F_000 904
_exptl_crystal_size_max 0.18
_exptl_crystal_size_mid 0.16
_exptl_crystal_size_min 0.03
_refine_diff_density_max 1.003
_refine_diff_density_min -1.062
_refine_ls_extinction_method none
_refine_ls_goodness_of_fit_ref 1.277
_refine_ls_hydrogen_treatment mixed
_refine_ls_matrix_type full
_refine_ls_number_parameters 103
_refine_ls_number_reflns 2009
_refine_ls_number_restraints 2
_refine_ls_restrained_S_all 1.276
_refine_ls_R_factor_all 0.0475
_refine_ls_R_factor_gt 0.0389
_refine_ls_shift/su_max 0.000
_refine_ls_shift/su_mean 0.000
_refine_ls_structure_factor_coef Fsqd
_refine_ls_weighting_details 'w=1/[\s^2^(Fo^2^)+(0.0000P)^2^+9.8151P] where P=(Fo^2^+2Fc^2^)/3'
_refine_ls_weighting_scheme calc
_refine_ls_wR_factor_gt 0.0746
_refine_ls_wR_factor_ref 0.0777
_reflns_number_gt 1619
_reflns_number_total 2009
_reflns_threshold_expression I>2sigma(I)
_cod_data_source_file si2331.cif
_cod_data_source_block I
_cod_database_code 2229506
_cod_database_fobs_code 2229506

loop_
_symmetry_equiv_pos_as_xyz
'x, y, z'
'x+1/2, -y, -z+1/2'
'-x, y, -z+1/2'
'-x+1/2, -y, z'
'-x, -y, -z'
'-x-1/2, y, z-1/2'
'x, -y, z-1/2'
'x-1/2, y, -z'

loop_
_atom_site_type_symbol
_atom_site_label
_atom_site_fract_x
_atom_site_fract_y
_atom_site_fract_z
_atom_site_U_iso_or_equiv
_atom_site_adp_type
_atom_site_calc_flag
_atom_site_refinement_flags
_atom_site_occupancy
_atom_site_disorder_assembly
_atom_site_disorder_group
Cd Cd1 0.5000 0.74719(3) 0.2500 0.01253(10) Uani d S 1 . .
Cl Cl1 0.5000 0.49837(12) 0.2500 0.0181(3) Uani d S 1 . .
Cl Cl2 0.5000 0.99440(12) 0.2500 0.0173(3) Uani d S 1 . .
O O1 0.31029(15) 0.7816(3) -0.0516(3) 0.0249(7) Uani d . 1 . .
N N1 0.37113(16) 0.7319(3) 0.2563(4) 0.0182(6) Uani d . 1 . .
N N2 0.47563(16) 0.7529(3) 0.5179(3) 0.0112(6) Uani d D 1 . .
H H2C 0.497(2) 0.815(3) 0.566(5) 0.013 Uiso d D 1 . .
H H2D 0.491(2) 0.682(3) 0.565(5) 0.013 Uiso d D 1 . .
C C1 0.3397(2) 0.6315(4) 0.1558(5) 0.0213(9) Uani d . 1 . .
H H1A 0.2916 0.6197 0.1878 0.026 Uiso calc R 1 . .
H H1B 0.3640 0.5509 0.1736 0.026 Uiso calc R 1 . .
C C2 0.3431(2) 0.6660(4) -0.0196(5) 0.0256(9) Uani d . 1 . .
H H2A 0.3913 0.6719 -0.0529 0.031 Uiso calc R 1 . .
H H2B 0.3213 0.5986 -0.0836 0.031 Uiso calc R 1 . .
C C3 0.3403(2) 0.8793(4) 0.0428(5) 0.0212(9) Uani d . 1 . .
H H3A 0.3166 0.9597 0.0206 0.025 Uiso calc R 1 . .
H H3B 0.3886 0.8895 0.0114 0.025 Uiso calc R 1 . .
C C4 0.3365(2) 0.8516(4) 0.2191(5) 0.0213(9) Uani d . 1 . .
H H4A 0.3583 0.9210 0.2796 0.026 Uiso calc R 1 . .
H H4B 0.2882 0.8465 0.2524 0.026 Uiso calc R 1 . .
C C5 0.3615(2) 0.6927(4) 0.4264(5) 0.0217(9) Uani d . 1 . .
H H5A 0.3753 0.6035 0.4383 0.026 Uiso calc R 1 . .
H H5B 0.3126 0.6990 0.4542 0.026 Uiso calc R 1 . .
C C6 0.4020(2) 0.7721(4) 0.5403(5) 0.0210(9) Uani d . 1 . .
H H6A 0.3909 0.8620 0.5230 0.025 Uiso calc R 1 . .
H H6B 0.3894 0.7501 0.6516 0.025 Uiso calc R 1 . .

loop_
_atom_site_aniso_label
_atom_site_aniso_U_11
_atom_site_aniso_U_22
_atom_site_aniso_U_33
_atom_site_aniso_U_12
_atom_site_aniso_U_13
_atom_site_aniso_U_23
Cd1 0.01464(18) 0.01259(17) 0.01036(17) 0.000 0.00092(15) 0.000
Cl1 0.0252(7) 0.0131(5) 0.0161(6) 0.000 -0.0003(6) 0.000
Cl2 0.0234(6) 0.0130(5) 0.0155(6) 0.000 -0.0011(5) 0.000
O1 0.0217(15) 0.0351(17) 0.0178(14) 0.0025(13) -0.0058(12) 0.0038(13)
N1 0.0172(14) 0.0242(17) 0.0133(14) -0.0006(13) 0.0010(13) 0.0038(16)
N2 0.0181(14) 0.0074(13) 0.0082(13) 0.0010(12) -0.0001(11) -0.0005(12)
C1 0.0172(19) 0.0103(17) 0.036(3) -0.0043(15) -0.0047(18) 0.0025(18)
C2 0.023(2) 0.028(2) 0.026(2) -0.0008(18) -0.0047(18) -0.0127(19)
C3 0.018(2) 0.019(2) 0.026(2) -0.0005(16) -0.0020(17) 0.0088(17)
C4 0.0158(18) 0.0178(19) 0.030(2) 0.0017(15) -0.0001(17) -0.0073(17)
C5 0.023(2) 0.024(2) 0.017(2) -0.0008(17) 0.0024(16) 0.0048(17)
C6 0.019(2) 0.032(2) 0.0114(17) 0.0013(17) 0.0030(15) 0.0007(17)

loop_
_atom_type_symbol
_atom_type_description
_atom_type_scat_dispersion_real
_atom_type_scat_dispersion_imag
_atom_type_scat_source
C C 0.0033 0.0016 'International Tables Vol C Tables 4.2.6.8 and 6.1.1.4'
H H 0.0000 0.0000 'International Tables Vol C Tables 4.2.6.8 and 6.1.1.4'
N N 0.0061 0.0033 'International Tables Vol C Tables 4.2.6.8 and 6.1.1.4'
O O 0.0106 0.0060 'International Tables Vol C Tables 4.2.6.8 and 6.1.1.4'
Cl Cl 0.1484 0.1585 'International Tables Vol C Tables 4.2.6.8 and 6.1.1.4'
Cd Cd -0.8075 1.2024 'International Tables Vol C Tables 4.2.6.8 and 6.1.1.4'

loop_
_geom_angle_atom_site_label_1
_geom_angle_atom_site_label_2
_geom_angle_atom_site_label_3
_geom_angle_site_symmetry_1
_geom_angle_site_symmetry_3
_geom_angle
_geom_angle_publ_flag
N2 Cd1 N2 . 3_655 176.95(15) ?
N2 Cd1 N1 . . 76.88(11) ?
N2 Cd1 N1 3_655 . 103.32(11) ?
N2 Cd1 N1 . 3_655 103.32(11) ?
N2 Cd1 N1 3_655 3_655 76.88(11) ?
N1 Cd1 N1 . 3_655 172.65(15) ?
N2 Cd1 Cl2 . . 88.47(8) ?
N2 Cd1 Cl2 3_655 . 88.47(8) ?
N1 Cd1 Cl2 . . 93.68(8) ?
N1 Cd1 Cl2 3_655 . 93.68(8) ?
N2 Cd1 Cl1 . . 91.53(8) ?
N2 Cd1 Cl1 3_655 . 91.53(8) ?
N1 Cd1 Cl1 . . 86.32(8) ?
N1 Cd1 Cl1 3_655 . 86.32(8) ?
Cl2 Cd1 Cl1 . . 180.0 ?
C2 O1 C3 . . 109.8(3) ?
C4 N1 C1 . . 107.9(3) ?
C4 N1 C5 . . 112.5(3) ?
C1 N1 C5 . . 106.5(3) ?
C4 N1 Cd1 . . 113.6(2) ?
C1 N1 Cd1 . . 116.6(2) ?
C5 N1 Cd1 . . 99.4(2) ?
C6 N2 Cd1 . . 109.5(2) ?
C6 N2 H2C . . 108(3) ?
Cd1 N2 H2C . . 111(3) ?
C6 N2 H2D . . 113(3) ?
Cd1 N2 H2D . . 110(3) ?
H2C N2 H2D . . 106(4) ?
N1 C1 C2 . . 110.7(3) ?
N1 C1 H1A . . 109.5 ?
C2 C1 H1A . . 109.5 ?
N1 C1 H1B . . 109.5 ?
C2 C1 H1B . . 109.5 ?
H1A C1 H1B . . 108.1 ?
O1 C2 C1 . . 112.0(3) ?
O1 C2 H2A . . 109.2 ?
C1 C2 H2A . . 109.2 ?
O1 C2 H2B . . 109.2 ?
C1 C2 H2B . . 109.2 ?
H2A C2 H2B . . 107.9 ?
O1 C3 C4 . . 112.2(3) ?
O1 C3 H3A . . 109.2 ?
C4 C3 H3A . . 109.2 ?
O1 C3 H3B . . 109.2 ?
C4 C3 H3B . . 109.2 ?
H3A C3 H3B . . 107.9 ?
N1 C4 C3 . . 110.6(3) ?
N1 C4 H4A . . 109.5 ?
C3 C4 H4A . . 109.5 ?
N1 C4 H4B . . 109.5 ?
C3 C4 H4B . . 109.5 ?
H4A C4 H4B . . 108.1 ?
N1 C5 C6 . . 112.4(3) ?
N1 C5 H5A . . 109.1 ?
C6 C5 H5A . . 109.1 ?
N1 C5 H5B . . 109.1 ?
C6 C5 H5B . . 109.1 ?
H5A C5 H5B . . 107.9 ?
N2 C6 C5 . . 111.3(3) ?
N2 C6 H6A . . 109.4 ?
C5 C6 H6A . . 109.4 ?
N2 C6 H6B . . 109.4 ?
C5 C6 H6B . . 109.4 ?
H6A C6 H6B . . 108.0 ?

loop_
_geom_bond_atom_site_label_1
_geom_bond_atom_site_label_2
_geom_bond_site_symmetry_2
_geom_bond_distance
_geom_bond_publ_flag
Cd1 N2 . 2.290(3) y
Cd1 N2 3_655 2.290(3) ?
Cd1 N1 . 2.537(3) y
Cd1 N1 3_655 2.537(3) ?
Cd1 Cl2 . 2.6244(13) y
Cd1 Cl1 . 2.6414(14) y
O1 C2 . 1.411(5) ?
O1 C3 . 1.430(5) ?
N1 C4 . 1.475(5) ?
N1 C1 . 1.490(5) ?
N1 C5 . 1.493(5) ?
N2 C6 . 1.472(5) ?
N2 H2C . 0.88(3) ?
N2 H2D . 0.90(3) ?
C1 C2 . 1.513(6) ?
C1 H1A . 0.9900 ?
C1 H1B . 0.9900 ?
C2 H2A . 0.9900 ?
C2 H2B . 0.9900 ?
C3 C4 . 1.503(6) ?
C3 H3A . 0.9900 ?
C3 H3B . 0.9900 ?
C4 H4A . 0.9900 ?
C4 H4B . 0.9900 ?
C5 C6 . 1.500(6) ?
C5 H5A . 0.9900 ?
C5 H5B . 0.9900 ?
C6 H6A . 0.9900 ?
C6 H6B . 0.9900 ?

loop_
_geom_hbond_atom_site_label_D
_geom_hbond_atom_site_label_H
_geom_hbond_atom_site_label_A
_geom_hbond_site_symmetry_A
_geom_hbond_distance_DH
_geom_hbond_distance_HA
_geom_hbond_distance_DA
_geom_hbond_angle_DHA
N2 H2C Cl2 5_676 0.88(3) 2.54(3) 3.344(3) 152(4)
N2 H2D Cl1 5_666 0.90(3) 2.46(3) 3.333(3) 161(4)
C1 H1B Cl1 . 0.99 2.80 3.540(4) 132
C5 H5B O1 6_656 0.99 2.57 3.509(5) 158
